data_2211577
loop_
_publ_author_name
'Xiao-Ping Shen'
'Hu Zhou'

_publ_section_title
;
 Poly[[cyanatocobalt(II)]bis[\m-1,4-bis(1,2,4-triazol-1-ylmethyl)benzene]]
;
_journal_coeditor_code RN2018
_journal_issue 12
_journal_name_full 'Acta Crystallographica Section E'
_journal_page_first m3548
_journal_page_last m3550
_journal_paper_doi 10.1107/S1600536806050148
_journal_volume 62
_journal_year 2006
_chemical_formula_iupac '[Co (N C O)2 (C12 H12 N6)2 ]'
_chemical_formula_moiety 'C26 H24 Co N14 O2'
_chemical_formula_sum 'C26 H24 Co N14 O2'
_chemical_formula_weight 623.52
_chemical_name_systematic
;
poly[[cyanatocobalt(II)]bis[\m-1,4-bis(1,2,4-triazol-1-ylmethyl)benzene]]
;
_space_group_IT_number 14
_symmetry_cell_setting monoclinic
_symmetry_space_group_name_Hall '-P 2ybc'
_symmetry_space_group_name_H-M 'P 1 21/c 1'
_atom_sites_solution_hydrogens geom
_atom_sites_solution_primary direct
_atom_sites_solution_secondary difmap
_cell_angle_alpha 90.00
_cell_angle_beta 104.225(4)
_cell_angle_gamma 90.00
_cell_formula_units_Z 2
_cell_length_a 8.4172(14)
_cell_length_b 20.228(3)
_cell_length_c 8.4801(12)
_cell_measurement_reflns_used 5243
_cell_measurement_temperature 193(2)
_cell_measurement_theta_max 25.3491
_cell_measurement_theta_min 3.0222
_cell_volume 1399.6(4)
_computing_cell_refinement CrystalClear
_computing_data_collection 'CrystalClear (Rigaku, 2000)'
_computing_data_reduction CrystalClear
_computing_molecular_graphics 'SHELXTL (Bruker, 1998)'
_computing_publication_material SHELXTL
_computing_structure_refinement 'SHELXL97 (Sheldrick, 1997)'
_computing_structure_solution 'SHELXS97 (Sheldrick, 1997)'
_diffrn_ambient_temperature 193(2)
_diffrn_measured_fraction_theta_full 0.998
_diffrn_measured_fraction_theta_max 0.998
_diffrn_measurement_device_type 'Rigaku Mercury CCD'
_diffrn_measurement_method \w
_diffrn_radiation_monochromator graphite
_diffrn_radiation_source 'fine-focus sealed tube'
_diffrn_radiation_type MoK\a
_diffrn_radiation_wavelength 0.71073
_diffrn_reflns_av_R_equivalents 0.0323
_diffrn_reflns_av_sigmaI/netI 0.0256
_diffrn_reflns_limit_h_max 10
_diffrn_reflns_limit_h_min -10
_diffrn_reflns_limit_k_max 20
_diffrn_reflns_limit_k_min -24
_diffrn_reflns_limit_l_max 9
_diffrn_reflns_limit_l_min -10
_diffrn_reflns_number 13731
_diffrn_reflns_theta_full 25.35
_diffrn_reflns_theta_max 25.35
_diffrn_reflns_theta_min 3.19
_diffrn_standards_decay_% 0
_diffrn_standards_interval_count 0
_diffrn_standards_interval_time 0
_diffrn_standards_number 0
_exptl_absorpt_coefficient_mu 0.666
_exptl_absorpt_correction_T_max 0.8838
_exptl_absorpt_correction_T_min 0.8201
_exptl_absorpt_correction_type multi-scan
_exptl_absorpt_process_details '(Jacobson, 1998)'
_exptl_crystal_colour Red
_exptl_crystal_density_diffrn 1.480
_exptl_crystal_density_method 'not measured'
_exptl_crystal_description Block
_exptl_crystal_F_000 642
_exptl_crystal_size_max 0.31
_exptl_crystal_size_mid 0.21
_exptl_crystal_size_min 0.19
_refine_diff_density_max 0.210
_refine_diff_density_min -0.276
_refine_ls_extinction_method none
_refine_ls_goodness_of_fit_ref 1.040
_refine_ls_hydrogen_treatment constr
_refine_ls_matrix_type full
_refine_ls_number_parameters 196
_refine_ls_number_reflns 2566
_refine_ls_number_restraints 0
_refine_ls_restrained_S_all 1.040
_refine_ls_R_factor_all 0.0425
_refine_ls_R_factor_gt 0.0356
_refine_ls_shift/su_max 0.000
_refine_ls_shift/su_mean 0.000
_refine_ls_structure_factor_coef Fsqd
_refine_ls_weighting_details 'calc w=1/[\s^2^(Fo^2^)+(0.0384P)^2^+0.782P] where P=(Fo^2^+2Fc^2^)/3'
_refine_ls_weighting_scheme calc
_refine_ls_wR_factor_gt 0.0816
_refine_ls_wR_factor_ref 0.0856
_reflns_number_gt 2317
_reflns_number_total 2566
_reflns_threshold_expression I>2\s(I)
_cod_data_source_file rn2018.cif
_cod_data_source_block I
_cod_original_sg_symbol_H-M 'P 21/c'
_cod_database_code 2211577
_cod_database_fobs_code 2211577

loop_
_symmetry_equiv_pos_as_xyz
'x, y, z'
'-x, y+1/2, -z+1/2'
'-x, -y, -z'
'x, -y-1/2, z-1/2'

loop_
_atom_site_type_symbol
_atom_site_label
_atom_site_fract_x
_atom_site_fract_y
_atom_site_fract_z
_atom_site_U_iso_or_equiv
_atom_site_adp_type
_atom_site_calc_flag
_atom_site_refinement_flags
_atom_site_occupancy
Co Co1 0.0000 0.5000 0.5000 0.02693(13) Uani d S 1
O O1 0.51465(19) 0.53547(9) 0.7705(2) 0.0531(5) Uani d . 1
N N1 0.1425(2) 0.58300(8) 0.0908(2) 0.0302(4) Uani d . 1
N N2 -0.0206(2) 0.58522(10) 0.0228(2) 0.0438(5) Uani d . 1
N N3 0.0295(2) 0.54673(8) 0.2787(2) 0.0304(4) Uani d . 1
N N4 0.8049(2) 0.83585(8) 0.2075(2) 0.0321(4) Uani d . 1
N N5 0.9323(2) 0.80170(9) 0.1740(2) 0.0418(5) Uani d . 1
N N6 0.9241(2) 0.90596(8) 0.0795(2) 0.0310(4) Uani d . 1
N N7 0.2450(2) 0.52289(10) 0.6056(2) 0.0377(4) Uani d . 1
C C1 0.3759(3) 0.65474(10) 0.0745(2) 0.0321(5) Uani d . 1
C C2 0.5225(3) 0.63983(11) 0.1823(3) 0.0425(5) Uani d . 1
H H2A 0.5513 0.5949 0.2064 0.051 Uiso calc R 1
C C3 0.6286(3) 0.68923(11) 0.2560(3) 0.0420(6) Uani d . 1
H H3A 0.7295 0.6778 0.3294 0.050 Uiso calc R 1
C C4 0.5894(3) 0.75483(10) 0.2239(2) 0.0332(5) Uani d . 1
C C5 0.4433(3) 0.76981(11) 0.1139(3) 0.0470(6) Uani d . 1
H H5A 0.4149 0.8147 0.0891 0.056 Uiso calc R 1
C C6 0.3377(3) 0.72038(12) 0.0394(3) 0.0454(6) Uani d . 1
H H6A 0.2383 0.7317 -0.0365 0.054 Uiso calc R 1
C C7 0.2626(3) 0.59985(12) -0.0031(3) 0.0397(5) Uani d . 1
H H7A 0.2036 0.6134 -0.1142 0.048 Uiso calc R 1
H H7B 0.3283 0.5601 -0.0126 0.048 Uiso calc R 1
C C8 0.7032(3) 0.80811(11) 0.3082(3) 0.0406(5) Uani d . 1
H H8A 0.6376 0.8440 0.3403 0.049 Uiso calc R 1
H H8B 0.7753 0.7897 0.4088 0.049 Uiso calc R 1
C C9 -0.0825(3) 0.56267(11) 0.1410(3) 0.0383(5) Uani d . 1
H H9A -0.1970 0.5580 0.1298 0.046 Uiso calc R 1
C C10 0.1695(3) 0.56017(11) 0.2417(2) 0.0337(5) Uani d . 1
H H10A 0.2748 0.5543 0.3131 0.040 Uiso calc R 1
C C11 0.9988(3) 0.84645(11) 0.0966(3) 0.0381(5) Uani d . 1
H H11A 1.0922 0.8374 0.0560 0.046 Uiso calc R 1
C C12 0.8025(2) 0.89687(10) 0.1510(2) 0.0311(5) Uani d . 1
H H12A 0.7245 0.9296 0.1605 0.037 Uiso calc R 1
C C13 0.3773(3) 0.52924(10) 0.6847(3) 0.0299(5) Uani d . 1

loop_
_atom_site_aniso_label
_atom_site_aniso_U_11
_atom_site_aniso_U_22
_atom_site_aniso_U_33
_atom_site_aniso_U_12
_atom_site_aniso_U_13
_atom_site_aniso_U_23
Co1 0.0231(2) 0.0326(2) 0.0270(2) 0.00188(15) 0.00983(16) 0.00158(16)
O1 0.0266(9) 0.0669(12) 0.0627(11) -0.0061(8) 0.0052(8) 0.0003(9)
N1 0.0292(9) 0.0346(9) 0.0283(9) -0.0061(7) 0.0095(7) 0.0005(7)
N2 0.0352(11) 0.0545(12) 0.0395(10) -0.0033(9) 0.0051(9) 0.0124(9)
N3 0.0268(9) 0.0329(9) 0.0330(9) 0.0010(7) 0.0102(7) 0.0026(7)
N4 0.0317(10) 0.0324(10) 0.0335(9) -0.0065(7) 0.0107(8) -0.0033(7)
N5 0.0357(10) 0.0361(10) 0.0549(12) -0.0003(8) 0.0134(9) -0.0018(9)
N6 0.0275(9) 0.0350(10) 0.0324(9) -0.0041(7) 0.0107(7) -0.0022(7)
N7 0.0279(11) 0.0497(11) 0.0362(10) 0.0005(8) 0.0094(8) 0.0000(9)
C1 0.0332(11) 0.0364(11) 0.0304(10) -0.0069(9) 0.0151(9) 0.0030(9)
C2 0.0424(13) 0.0287(11) 0.0550(14) -0.0010(10) 0.0093(11) 0.0079(10)
C3 0.0341(12) 0.0421(13) 0.0449(13) -0.0035(10) 0.0001(10) 0.0104(11)
C4 0.0348(12) 0.0353(11) 0.0327(11) -0.0072(9) 0.0145(9) 0.0019(9)
C5 0.0435(14) 0.0303(12) 0.0650(16) 0.0004(10) 0.0089(12) 0.0076(11)
C6 0.0326(12) 0.0463(14) 0.0526(14) -0.0009(10) 0.0017(11) 0.0093(11)
C7 0.0426(13) 0.0483(13) 0.0326(11) -0.0140(11) 0.0175(10) -0.0033(10)
C8 0.0497(14) 0.0419(13) 0.0344(11) -0.0145(11) 0.0185(10) -0.0022(10)
C9 0.0267(11) 0.0481(13) 0.0403(12) 0.0025(10) 0.0084(9) 0.0096(10)
C10 0.0260(11) 0.0460(13) 0.0294(11) -0.0025(9) 0.0077(9) 0.0023(9)
C11 0.0299(12) 0.0367(12) 0.0497(13) -0.0012(9) 0.0137(10) -0.0059(10)
C12 0.0300(11) 0.0318(11) 0.0329(11) -0.0042(8) 0.0103(9) -0.0044(9)
C13 0.0278(12) 0.0287(11) 0.0371(11) 0.0008(9) 0.0155(10) 0.0037(9)

loop_
_atom_type_symbol
_atom_type_description
_atom_type_scat_dispersion_real
_atom_type_scat_dispersion_imag
_atom_type_scat_source
C C 0.0033 0.0016 'International Tables Vol C Tables 4.2.6.8 and 6.1.1.4'
H H 0.0000 0.0000 'International Tables Vol C Tables 4.2.6.8 and 6.1.1.4'
Co Co 0.3494 0.9721 'International Tables Vol C Tables 4.2.6.8 and 6.1.1.4'
N N 0.0061 0.0033 'International Tables Vol C Tables 4.2.6.8 and 6.1.1.4'
O O 0.0106 0.0060 'International Tables Vol C Tables 4.2.6.8 and 6.1.1.4'

loop_
_geom_angle_atom_site_label_1
_geom_angle_atom_site_label_2
_geom_angle_atom_site_label_3
_geom_angle_site_symmetry_1
_geom_angle_site_symmetry_3
_geom_angle
_geom_angle_publ_flag
N7 Co1 N7 3_566 . 180.0 no
N7 Co1 N6 3_566 4_476 89.57(7) no
N7 Co1 N6 . 4_476 90.43(7) yes
N7 Co1 N6 3_566 2_645 90.43(7) no
N7 Co1 N6 . 2_645 89.57(7) no
N6 Co1 N6 4_476 2_645 180.0 no
N7 Co1 N3 3_566 3_566 87.91(7) no
N7 Co1 N3 . 3_566 92.09(7) no
N6 Co1 N3 4_476 3_566 90.48(6) no
N6 Co1 N3 2_645 3_566 89.52(6) no
N7 Co1 N3 3_566 . 92.09(7) no
N7 Co1 N3 . . 87.91(7) yes
N6 Co1 N3 4_476 . 89.52(6) yes
N6 Co1 N3 2_645 . 90.48(6) no
N3 Co1 N3 3_566 . 180.0 no
C10 N1 N2 . . 109.77(16) no
C10 N1 C7 . . 128.63(18) no
N2 N1 C7 . . 121.45(17) no
C9 N2 N1 . . 102.34(17) no
C10 N3 C9 . . 102.69(17) no
C10 N3 Co1 . . 126.42(14) no
C9 N3 Co1 . . 130.55(14) no
C12 N4 N5 . . 109.90(16) no
C12 N4 C8 . . 127.65(19) no
N5 N4 C8 . . 122.09(18) no
C11 N5 N4 . . 101.97(17) no
C12 N6 C11 . . 102.62(17) no
C12 N6 Co1 . 2_655 125.77(14) no
C11 N6 Co1 . 2_655 130.69(14) no
C13 N7 Co1 . . 168.89(17) yes
C2 C1 C6 . . 118.5(2) no
C2 C1 C7 . . 119.8(2) no
C6 C1 C7 . . 121.7(2) no
C1 C2 C3 . . 121.0(2) no
C1 C2 H2A . . 119.5 no
C3 C2 H2A . . 119.5 no
C4 C3 C2 . . 120.7(2) no
C4 C3 H3A . . 119.7 no
C2 C3 H3A . . 119.7 no
C3 C4 C5 . . 118.3(2) no
C3 C4 C8 . . 120.2(2) no
C5 C4 C8 . . 121.5(2) no
C4 C5 C6 . . 121.0(2) no
C4 C5 H5A . . 119.5 no
C6 C5 H5A . . 119.5 no
C1 C6 C5 . . 120.5(2) no
C1 C6 H6A . . 119.8 no
C5 C6 H6A . . 119.8 no
N1 C7 C1 . . 112.31(17) no
N1 C7 H7A . . 109.1 no
C1 C7 H7A . . 109.1 no
N1 C7 H7B . . 109.1 no
C1 C7 H7B . . 109.1 no
H7A C7 H7B . . 107.9 no
N4 C8 C4 . . 113.19(17) no
N4 C8 H8A . . 108.9 no
C4 C8 H8A . . 108.9 no
N4 C8 H8B . . 108.9 no
C4 C8 H8B . . 108.9 no
H8A C8 H8B . . 107.8 no
N2 C9 N3 . . 114.75(19) no
N2 C9 H9A . . 122.6 no
N3 C9 H9A . . 122.6 no
N3 C10 N1 . . 110.45(18) no
N3 C10 H10A . . 124.8 no
N1 C10 H10A . . 124.8 no
N5 C11 N6 . . 114.98(19) no
N5 C11 H11A . . 122.5 no
N6 C11 H11A . . 122.5 no
N4 C12 N6 . . 110.53(19) no
N4 C12 H12A . . 124.7 no
N6 C12 H12A . . 124.7 no
N7 C13 O1 . . 178.5(2) yes

loop_
_geom_bond_atom_site_label_1
_geom_bond_atom_site_label_2
_geom_bond_site_symmetry_2
_geom_bond_distance
_geom_bond_publ_flag
Co1 N7 3_566 2.0884(19) no
Co1 N7 . 2.0884(19) yes
Co1 N6 4_476 2.1660(17) yes
Co1 N6 2_645 2.1660(17) no
Co1 N3 3_566 2.1691(16) no
Co1 N3 . 2.1691(16) yes
O1 C13 . 1.212(3) no
N1 C10 . 1.327(3) no
N1 N2 . 1.352(2) no
N1 C7 . 1.472(3) no
N2 C9 . 1.319(3) no
N3 C10 . 1.321(3) no
N3 C9 . 1.347(3) no
N4 C12 . 1.322(3) no
N4 N5 . 1.363(2) no
N4 C8 . 1.462(3) no
N5 C11 . 1.320(3) no
N6 C12 . 1.325(3) no
N6 C11 . 1.349(3) no
N6 Co1 2_655 2.1660(17) no
N7 C13 . 1.158(3) no
C1 C2 . 1.377(3) no
C1 C6 . 1.381(3) no
C1 C7 . 1.505(3) no
C2 C3 . 1.383(3) no
C2 H2A . 0.9500 no
C3 C4 . 1.378(3) no
C3 H3A . 0.9500 no
C4 C5 . 1.382(3) no
C4 C8 . 1.501(3) no
C5 C6 . 1.383(3) no
C5 H5A . 0.9500 no
C6 H6A . 0.9500 no
C7 H7A . 0.9900 no
C7 H7B . 0.9900 no
C8 H8A . 0.9900 no
C8 H8B . 0.9900 no
C9 H9A . 0.9500 no
C10 H10A . 0.9500 no
C11 H11A . 0.9500 no
C12 H12A . 0.9500 no

loop_
_geom_torsion_atom_site_label_1
_geom_torsion_atom_site_label_2
_geom_torsion_atom_site_label_3
_geom_torsion_atom_site_label_4
_geom_torsion_site_symmetry_1
_geom_torsion
C10 N1 N2 C9 . -0.2(2)
C7 N1 N2 C9 . 175.77(19)
N7 Co1 N3 C10 3_566 -162.58(18)
N7 Co1 N3 C10 . 17.42(18)
N6 Co1 N3 C10 4_476 107.86(18)
N6 Co1 N3 C10 2_645 -72.14(18)
N7 Co1 N3 C9 3_566 9.5(2)
N7 Co1 N3 C9 . -170.5(2)
N6 Co1 N3 C9 4_476 -80.01(19)
N6 Co1 N3 C9 2_645 99.99(19)
C12 N4 N5 C11 . -0.2(2)
C8 N4 N5 C11 . -173.76(19)
N6 Co1 N7 C13 4_476 99.0(9)
N6 Co1 N7 C13 2_645 -81.0(9)
N3 Co1 N7 C13 3_566 8.5(9)
N3 Co1 N7 C13 . -171.5(9)
C6 C1 C2 C3 . 1.0(3)
C7 C1 C2 C3 . -179.7(2)
C1 C2 C3 C4 . 0.4(4)
C2 C3 C4 C5 . -1.3(3)
C2 C3 C4 C8 . 178.2(2)
C3 C4 C5 C6 . 0.9(4)
C8 C4 C5 C6 . -178.6(2)
C2 C1 C6 C5 . -1.4(3)
C7 C1 C6 C5 . 179.3(2)
C4 C5 C6 C1 . 0.5(4)
C10 N1 C7 C1 . -61.8(3)
N2 N1 C7 C1 . 123.1(2)
C2 C1 C7 N1 . 91.8(3)
C6 C1 C7 N1 . -88.9(2)
C12 N4 C8 C4 . 114.8(2)
N5 N4 C8 C4 . -72.8(3)
C3 C4 C8 N4 . 100.2(2)
C5 C4 C8 N4 . -80.3(3)
N1 N2 C9 N3 . 0.3(3)
C10 N3 C9 N2 . -0.3(3)
Co1 N3 C9 N2 . -173.86(15)
C9 N3 C10 N1 . 0.2(2)
Co1 N3 C10 N1 . 174.07(13)
N2 N1 C10 N3 . 0.0(2)
C7 N1 C10 N3 . -175.60(19)
N4 N5 C11 N6 . 0.3(2)
C12 N6 C11 N5 . -0.3(3)
Co1 N6 C11 N5 2_655 168.98(14)
N5 N4 C12 N6 . 0.0(2)
C8 N4 C12 N6 . 173.14(19)
C11 N6 C12 N4 . 0.1(2)
Co1 N6 C12 N4 2_655 -169.85(13)
